data_2210980
loop_
_publ_author_name
'Zhao, Yan-Li'
'Zhang, Qiao-Zhen'
'Chen, Xin'
'Yu, Ming'

_publ_section_title
;
 (<i>E</i>)-<i>N</i>'-[4-(2-Chlorobenzyloxy)benzylidene]isonicotinohydrazide
;
_journal_issue 11
_journal_name_full 'Acta Crystallographica Section E'
_journal_page_first o4928
_journal_page_last o4929
_journal_paper_doi 10.1107/S1600536806040839
_journal_volume 62
_journal_year 2006
_chemical_formula_moiety 'C20 H16 Cl N3 O2'
_chemical_formula_sum 'C20 H16 Cl N3 O2'
_chemical_formula_weight 365.81
_chemical_name_systematic
;
 ?
;
_space_group_IT_number 14
_symmetry_cell_setting monoclinic
_symmetry_space_group_name_Hall '-P 2ybc'
_symmetry_space_group_name_H-M 'P 1 21/c 1'
_atom_sites_solution_hydrogens geom
_atom_sites_solution_primary direct
_atom_sites_solution_secondary difmap
_audit_creation_method SHELXL-97
_cell_angle_alpha 90.00
_cell_angle_beta 94.994(3)
_cell_angle_gamma 90.00
_cell_formula_units_Z 4
_cell_length_a 5.3454(9)
_cell_length_b 12.360(2)
_cell_length_c 26.292(4)
_cell_measurement_reflns_used 2736
_cell_measurement_temperature 294(2)
_cell_measurement_theta_max 25.3
_cell_measurement_theta_min 2.3
_cell_volume 1730.5(5)
_computing_cell_refinement 'SAINT (Bruker, 1999)'
_computing_data_collection 'SMART (Bruker, 1999)'
_computing_data_reduction SAINT
_computing_molecular_graphics 'SHELXTL (Sheldrick, 1997b)'
_computing_publication_material SHELXTL
_computing_structure_refinement 'SHELXL97 (Sheldrick, 1997a)'
_computing_structure_solution 'SHELXS97 (Sheldrick, 1997a)'
_diffrn_ambient_temperature 294(2)
_diffrn_measured_fraction_theta_full 0.999
_diffrn_measured_fraction_theta_max 0.999
_diffrn_measurement_device_type 'Bruker SMART APEX CCD area detector'
_diffrn_measurement_method '\f and \w scans'
_diffrn_radiation_monochromator graphite
_diffrn_radiation_source 'fine-focus sealed tube'
_diffrn_radiation_type MoK\a
_diffrn_radiation_wavelength 0.71073
_diffrn_reflns_av_R_equivalents 0.040
_diffrn_reflns_av_sigmaI/netI 0.048
_diffrn_reflns_limit_h_max 5
_diffrn_reflns_limit_h_min -6
_diffrn_reflns_limit_k_max 13
_diffrn_reflns_limit_k_min -15
_diffrn_reflns_limit_l_max 32
_diffrn_reflns_limit_l_min -32
_diffrn_reflns_number 9564
_diffrn_reflns_theta_full 26.4
_diffrn_reflns_theta_max 26.4
_diffrn_reflns_theta_min 1.6
_diffrn_standards_number 0
_exptl_absorpt_coefficient_mu 0.241
_exptl_absorpt_correction_T_max 0.953
_exptl_absorpt_correction_T_min 0.921
_exptl_absorpt_correction_type multi-scan
_exptl_absorpt_process_details '(SADABS; Sheldrick, 1996)'
_exptl_crystal_colour colorless
_exptl_crystal_density_diffrn 1.404
_exptl_crystal_density_method 'not measured'
_exptl_crystal_description block
_exptl_crystal_F_000 760
_exptl_crystal_size_max 0.26
_exptl_crystal_size_mid 0.24
_exptl_crystal_size_min 0.20
_refine_diff_density_max 0.21
_refine_diff_density_min -0.22
_refine_ls_extinction_method none
_refine_ls_goodness_of_fit_ref 1.01
_refine_ls_hydrogen_treatment constr
_refine_ls_matrix_type full
_refine_ls_number_parameters 235
_refine_ls_number_reflns 3542
_refine_ls_number_restraints 0
_refine_ls_restrained_S_all 1.01
_refine_ls_R_factor_all 0.076
_refine_ls_R_factor_gt 0.042
_refine_ls_shift/su_max 0.000
_refine_ls_shift/su_mean 0.000
_refine_ls_structure_factor_coef Fsqd
_refine_ls_weighting_details 'calc w=1/[\s^2^(Fo^2^)+(0.0630P)^2^+0.0411P] where P=(Fo^2^+2Fc^2^)/3'
_refine_ls_weighting_scheme calc
_refine_ls_wR_factor_gt 0.103
_refine_ls_wR_factor_ref 0.118
_reflns_number_gt 2357
_reflns_number_total 3542
_reflns_threshold_expression I>2\s(I)
_cod_data_source_file ez2039.cif
_cod_data_source_block I
_cod_depositor_comments
;
The following automatic conversions were performed:
'_symmetry_cell_setting' value 'Monoclinic' changed to 'monoclinic'
according to '/home/saulius/struct/CIF-dictionaries/cif_core.dic'
dictionary named 'cif_core.dic' version 2.4.1 from 2010-06-29.

Automatic conversion script
Id: cif_fix_enum 1527 2010-12-29 10:47:43Z saulius 

The following automatic conversions were performed:

'_symmetry_cell_setting' value 'Monoclinic' changed to 'monoclinic'
according to /home/saulius/struct/CIF-dictionaries/cif_core.dic
dictionary named 'cif_core.dic' version 2.4.1 from 2010-06-29.

Automatic conversion script
Id: cif_fix_values 1715 2011-07-08 13:25:40Z adriana 
;
_cod_original_sg_symbol_H-M 'P 21/c'
_cod_database_code 2210980
_cod_database_fobs_code 2210980

loop_
_symmetry_equiv_pos_as_xyz
'x, y, z'
'-x, y+1/2, -z+1/2'
'-x, -y, -z'
'x, -y-1/2, z-1/2'

loop_
_atom_site_type_symbol
_atom_site_label
_atom_site_fract_x
_atom_site_fract_y
_atom_site_fract_z
_atom_site_U_iso_or_equiv
_atom_site_adp_type
_atom_site_calc_flag
_atom_site_refinement_flags
_atom_site_occupancy
Cl Cl1 0.23424(11) 0.71742(5) 0.31356(2) 0.04877(19) Uani d . 1
O O1 0.4847(3) 0.50544(11) 0.26878(5) 0.0396(4) Uani d . 1
O O2 -0.2293(3) 0.31310(14) -0.02373(5) 0.0541(4) Uani d . 1
N N1 0.1887(3) 0.36771(14) 0.03897(6) 0.0390(4) Uani d . 1
N N2 0.1948(3) 0.33651(14) -0.01162(6) 0.0393(4) Uani d . 1
H H2 0.3349 0.3358 -0.0254 0.047 Uiso calc R 1
N N3 0.0445(4) 0.19320(16) -0.19219(7) 0.0504(5) Uani d . 1
C C1 0.4228(4) 0.64991(16) 0.36025(7) 0.0369(5) Uani d . 1
C C2 0.3682(5) 0.66062(19) 0.41075(8) 0.0498(6) Uani d . 1
H H2A 0.2335 0.7027 0.4190 0.060 Uiso calc R 1
C C3 0.5170(6) 0.6079(2) 0.44822(9) 0.0636(8) Uani d . 1
H H3 0.4817 0.6139 0.4821 0.076 Uiso calc R 1
C C4 0.7169(6) 0.5464(2) 0.43603(9) 0.0655(8) Uani d . 1
H H4 0.8168 0.5114 0.4617 0.079 Uiso calc R 1
C C5 0.7707(5) 0.53603(19) 0.38578(9) 0.0525(6) Uani d . 1
H H5 0.9063 0.4939 0.3780 0.063 Uiso calc R 1
C C6 0.6244(4) 0.58793(16) 0.34656(7) 0.0362(5) Uani d . 1
C C7 0.6794(4) 0.57386(17) 0.29199(7) 0.0379(5) Uani d . 1
H H7A 0.6786 0.6433 0.2748 0.046 Uiso calc R 1
H H7B 0.8426 0.5405 0.2901 0.046 Uiso calc R 1
C C8 0.4772(4) 0.48520(15) 0.21743(7) 0.0305(4) Uani d . 1
C C9 0.6565(4) 0.51990(15) 0.18576(7) 0.0328(5) Uani d . 1
H H9 0.7932 0.5610 0.1987 0.039 Uiso calc R 1
C C10 0.6278(4) 0.49200(15) 0.13442(7) 0.0326(5) Uani d . 1
H H10 0.7495 0.5132 0.1133 0.039 Uiso calc R 1
C C11 0.4216(4) 0.43309(15) 0.11386(7) 0.0309(4) Uani d . 1
C C12 0.2450(4) 0.39907(16) 0.14678(7) 0.0341(5) Uani d . 1
H H12 0.1066 0.3589 0.1339 0.041 Uiso calc R 1
C C13 0.2728(4) 0.42407(16) 0.19781(7) 0.0336(5) Uani d . 1
H H13 0.1549 0.4001 0.2193 0.040 Uiso calc R 1
C C14 0.3958(4) 0.40478(16) 0.05991(7) 0.0356(5) Uani d . 1
H H14 0.5315 0.4138 0.0405 0.043 Uiso calc R 1
C C15 -0.0197(4) 0.30727(16) -0.03909(7) 0.0352(5) Uani d . 1
C C16 0.0153(4) 0.26728(15) -0.09221(7) 0.0311(5) Uani d . 1
C C17 0.2179(4) 0.20694(17) -0.10503(8) 0.0409(5) Uani d . 1
H H17 0.3487 0.1902 -0.0806 0.049 Uiso calc R 1
C C18 0.2224(4) 0.17181(19) -0.15504(8) 0.0481(6) Uani d . 1
H H18 0.3589 0.1305 -0.1631 0.058 Uiso calc R 1
C C19 -0.1479(5) 0.2520(2) -0.17900(8) 0.0488(6) Uani d . 1
H H19 -0.2748 0.2686 -0.2043 0.059 Uiso calc R 1
C C20 -0.1719(4) 0.29002(17) -0.13054(7) 0.0403(5) Uani d . 1
H H20 -0.3117 0.3304 -0.1236 0.048 Uiso calc R 1

loop_
_atom_site_aniso_label
_atom_site_aniso_U_11
_atom_site_aniso_U_22
_atom_site_aniso_U_33
_atom_site_aniso_U_12
_atom_site_aniso_U_13
_atom_site_aniso_U_23
Cl1 0.0463(4) 0.0510(4) 0.0483(3) 0.0057(3) 0.0001(3) 0.0002(3)
O1 0.0439(9) 0.0478(8) 0.0275(7) -0.0148(7) 0.0049(6) -0.0100(6)
O2 0.0342(9) 0.0902(12) 0.0389(9) -0.0032(8) 0.0092(7) -0.0132(8)
N1 0.0400(11) 0.0526(11) 0.0245(9) -0.0002(9) 0.0034(8) -0.0061(8)
N2 0.0355(10) 0.0578(11) 0.0252(9) -0.0019(9) 0.0060(7) -0.0076(8)
N3 0.0501(12) 0.0650(13) 0.0367(10) -0.0021(10) 0.0066(9) -0.0132(9)
C1 0.0405(13) 0.0362(11) 0.0334(11) -0.0097(10) 0.0003(9) -0.0050(9)
C2 0.0611(16) 0.0517(14) 0.0381(13) -0.0120(12) 0.0123(11) -0.0088(11)
C3 0.089(2) 0.0726(18) 0.0295(13) -0.0249(17) 0.0066(13) -0.0034(12)
C4 0.082(2) 0.0750(18) 0.0358(14) -0.0121(16) -0.0189(14) 0.0108(12)
C5 0.0535(15) 0.0536(14) 0.0475(14) 0.0051(12) -0.0122(11) 0.0003(11)
C6 0.0396(12) 0.0360(11) 0.0319(11) -0.0091(10) -0.0030(9) -0.0043(9)
C7 0.0348(12) 0.0429(12) 0.0354(11) -0.0066(10) -0.0011(9) -0.0080(9)
C8 0.0324(11) 0.0334(10) 0.0256(10) 0.0015(9) 0.0025(8) -0.0031(8)
C9 0.0291(11) 0.0352(11) 0.0340(11) -0.0051(9) 0.0018(8) -0.0041(8)
C10 0.0293(11) 0.0364(11) 0.0330(11) -0.0022(9) 0.0073(8) 0.0017(9)
C11 0.0321(11) 0.0334(11) 0.0272(10) 0.0039(9) 0.0025(8) -0.0026(8)
C12 0.0280(11) 0.0417(11) 0.0323(11) -0.0050(9) 0.0007(8) -0.0058(9)
C13 0.0285(11) 0.0418(12) 0.0312(11) -0.0042(9) 0.0069(9) -0.0015(9)
C14 0.0392(12) 0.0396(11) 0.0289(10) 0.0027(10) 0.0076(9) 0.0005(9)
C15 0.0346(12) 0.0435(12) 0.0279(10) -0.0009(10) 0.0052(9) -0.0017(9)
C16 0.0316(11) 0.0339(11) 0.0282(10) -0.0028(9) 0.0045(8) -0.0028(8)
C17 0.0353(12) 0.0494(13) 0.0373(12) 0.0035(10) -0.0011(9) -0.0048(10)
C18 0.0442(14) 0.0540(14) 0.0475(13) 0.0036(11) 0.0116(11) -0.0153(11)
C19 0.0495(14) 0.0687(16) 0.0271(12) 0.0059(12) -0.0030(10) -0.0021(10)
C20 0.0367(12) 0.0485(13) 0.0355(11) 0.0065(10) 0.0031(9) -0.0012(10)

loop_
_atom_type_symbol
_atom_type_description
_atom_type_scat_dispersion_real
_atom_type_scat_dispersion_imag
_atom_type_scat_source
C C 0.0033 0.0016 'International Tables Vol C Tables 4.2.6.8 and 6.1.1.4'
H H 0.0000 0.0000 'International Tables Vol C Tables 4.2.6.8 and 6.1.1.4'
N N 0.0061 0.0033 'International Tables Vol C Tables 4.2.6.8 and 6.1.1.4'
O O 0.0106 0.0060 'International Tables Vol C Tables 4.2.6.8 and 6.1.1.4'
Cl Cl 0.1484 0.1585 'International Tables Vol C Tables 4.2.6.8 and 6.1.1.4'

loop_
_geom_angle_atom_site_label_1
_geom_angle_atom_site_label_2
_geom_angle_atom_site_label_3
_geom_angle
C8 O1 C7 118.98(15)
C14 N1 N2 114.87(17)
C15 N2 N1 119.81(17)
C15 N2 H2 120.1
N1 N2 H2 120.1
C18 N3 C19 115.91(18)
C2 C1 C6 122.0(2)
C2 C1 Cl1 118.24(18)
C6 C1 Cl1 119.77(15)
C3 C2 C1 118.9(2)
C3 C2 H2A 120.6
C1 C2 H2A 120.6
C4 C3 C2 120.6(2)
C4 C3 H3 119.7
C2 C3 H3 119.7
C3 C4 C5 120.4(2)
C3 C4 H4 119.8
C5 C4 H4 119.8
C4 C5 C6 121.0(2)
C4 C5 H5 119.5
C6 C5 H5 119.5
C5 C6 C1 117.2(2)
C5 C6 C7 120.7(2)
C1 C6 C7 122.05(18)
O1 C7 C6 106.26(16)
O1 C7 H7A 110.5
C6 C7 H7A 110.5
O1 C7 H7B 110.5
C6 C7 H7B 110.5
H7A C7 H7B 108.7
O1 C8 C13 114.81(16)
O1 C8 C9 124.81(17)
C13 C8 C9 120.38(17)
C10 C9 C8 118.78(18)
C10 C9 H9 120.6
C8 C9 H9 120.6
C9 C10 C11 121.67(18)
C9 C10 H10 119.2
C11 C10 H10 119.2
C10 C11 C12 118.11(17)
C10 C11 C14 120.62(18)
C12 C11 C14 121.23(18)
C13 C12 C11 121.03(18)
C13 C12 H12 119.5
C11 C12 H12 119.5
C12 C13 C8 120.00(18)
C12 C13 H13 120.0
C8 C13 H13 120.0
N1 C14 C11 120.73(18)
N1 C14 H14 119.6
C11 C14 H14 119.6
O2 C15 N2 124.47(18)
O2 C15 C16 120.98(17)
N2 C15 C16 114.54(17)
C17 C16 C20 117.65(18)
C17 C16 C15 124.47(17)
C20 C16 C15 117.86(18)
C16 C17 C18 118.63(19)
C16 C17 H17 120.7
C18 C17 H17 120.7
N3 C18 C17 124.4(2)
N3 C18 H18 117.8
C17 C18 H18 117.8
N3 C19 C20 124.4(2)
N3 C19 H19 117.8
C20 C19 H19 117.8
C19 C20 C16 119.0(2)
C19 C20 H20 120.5
C16 C20 H20 120.5

loop_
_geom_bond_atom_site_label_1
_geom_bond_atom_site_label_2
_geom_bond_distance
Cl1 C1 1.733(2)
O1 C8 1.370(2)
O1 C7 1.435(2)
O2 C15 1.226(2)
N1 C14 1.277(2)
N1 N2 1.388(2)
N2 C15 1.350(2)
N2 H2 0.8600
N3 C18 1.329(3)
N3 C19 1.330(3)
C1 C2 1.390(3)
C1 C6 1.395(3)
C2 C3 1.375(3)
C2 H2A 0.9300
C3 C4 1.372(4)
C3 H3 0.9300
C4 C5 1.382(3)
C4 H4 0.9300
C5 C6 1.395(3)
C5 H5 0.9300
C6 C7 1.500(3)
C7 H7A 0.9700
C7 H7B 0.9700
C8 C13 1.390(3)
C8 C9 1.391(3)
C9 C10 1.389(3)
C9 H9 0.9300
C10 C11 1.391(3)
C10 H10 0.9300
C11 C12 1.400(3)
C11 C14 1.456(3)
C12 C13 1.372(3)
C12 H12 0.9300
C13 H13 0.9300
C14 H14 0.9300
C15 C16 1.508(3)
C16 C17 1.381(3)
C16 C20 1.386(3)
C17 C18 1.387(3)
C17 H17 0.9300
C18 H18 0.9300
C19 C20 1.374(3)
C19 H19 0.9300
C20 H20 0.9300

loop_
_geom_hbond_atom_site_label_D
_geom_hbond_atom_site_label_H
_geom_hbond_atom_site_label_A
_geom_hbond_site_symmetry_A
_geom_hbond_distance_DH
_geom_hbond_distance_HA
_geom_hbond_distance_DA
_geom_hbond_angle_DHA
_geom_hbond_publ_flag
N2 H2 O2 1_655 0.86 2.34 3.136(2) 153 yes
C14 H14 O2 1_655 0.93 2.53 3.302(2) 141 yes

loop_
_geom_torsion_atom_site_label_1
_geom_torsion_atom_site_label_2
_geom_torsion_atom_site_label_3
_geom_torsion_atom_site_label_4
_geom_torsion
C14 N1 N2 C15 -172.84(18)
C6 C1 C2 C3 -0.4(3)
Cl1 C1 C2 C3 -179.72(17)
C1 C2 C3 C4 0.5(4)
C2 C3 C4 C5 -0.4(4)
C3 C4 C5 C6 0.3(4)
C4 C5 C6 C1 -0.2(3)
C4 C5 C6 C7 -178.3(2)
C2 C1 C6 C5 0.3(3)
Cl1 C1 C6 C5 179.57(16)
C2 C1 C6 C7 178.32(18)
Cl1 C1 C6 C7 -2.4(3)
C8 O1 C7 C6 175.26(16)
C5 C6 C7 O1 106.9(2)
C1 C6 C7 O1 -71.1(2)
C7 O1 C8 C13 -175.94(17)
C7 O1 C8 C9 4.9(3)
O1 C8 C9 C10 178.91(17)
C13 C8 C9 C10 -0.2(3)
C8 C9 C10 C11 1.8(3)
C9 C10 C11 C12 -2.0(3)
C9 C10 C11 C14 -179.97(18)
C10 C11 C12 C13 0.7(3)
C14 C11 C12 C13 178.65(18)
C11 C12 C13 C8 0.8(3)
O1 C8 C13 C12 179.74(17)
C9 C8 C13 C12 -1.0(3)
N2 N1 C14 C11 -175.46(16)
C10 C11 C14 N1 -167.71(19)
C12 C11 C14 N1 14.4(3)
N1 N2 C15 O2 5.4(3)
N1 N2 C15 C16 -175.67(16)
O2 C15 C16 C17 -145.1(2)
N2 C15 C16 C17 35.9(3)
O2 C15 C16 C20 33.0(3)
N2 C15 C16 C20 -145.97(19)
C20 C16 C17 C18 -0.5(3)
C15 C16 C17 C18 177.6(2)
C19 N3 C18 C17 -0.3(3)
C16 C17 C18 N3 0.7(4)
C18 N3 C19 C20 -0.3(4)
N3 C19 C20 C16 0.5(4)
C17 C16 C20 C19 0.0(3)
C15 C16 C20 C19 -178.28(19)

loop_
_cod_related_entry_id
_cod_related_entry_database
_cod_related_entry_code
1 ChemSpider 7963085
